data_2106492
loop_
_publ_author_name
'Caranoni, C.'
'Capella, L.'
'Haser, R.'
'Pepe, G.'

_publ_section_title
;
 Structure du Metagallate de Lithium Octahydrate, Li Ga O2 (H2 O)8
;
_journal_name_full 'Acta Crystallographica B (24,1968-38,1982)'
_journal_page_first 15
_journal_page_last 19
_journal_volume 37
_journal_year 1981
_chemical_formula_sum 'Ga H16 Li O10'
_chemical_name_systematic 'Li Ga O2 (H2 O)8'
_space_group_IT_number 158
_symmetry_space_group_name_Hall 'P 3 -2"c'
_symmetry_space_group_name_H-M 'P 3 c 1'
_cell_angle_alpha 90
_cell_angle_beta 90
_cell_angle_gamma 120
_cell_formula_units_Z 4
_cell_length_a 6.804
_cell_length_b 6.804
_cell_length_c 25.6
_cell_volume 1026.359
_citation_journal_id_ASTM ACBCAR
_cod_data_source_file Caranoni_ACBCAR_1981_46.cif
_cod_data_source_block H16Ga1Li1O10
_cod_original_formula_sum 'H16 Ga1 Li1 O10'
_cod_database_code 2106492

loop_
_symmetry_equiv_pos_as_xyz
x,y,z
-y,x-y,z
-x+y,-x,z
-y,-x,z+1/2
x,x-y,z+1/2
-x+y,y,z+1/2

loop_
_atom_site_label
_atom_site_type_symbol
_atom_site_fract_x
_atom_site_fract_y
_atom_site_fract_z
_atom_site_occupancy
_atom_site_U_iso_or_equiv
Li2 Li+1 0 0 0 0.5 0.0
O1 O-2 0.084 0.387 -0.1231 1 0.0
Ga1 Ga+3 0.3333 0.6667 -0.1014 0.5 0.0
Ga2 Ga+3 0 0 0 0.5 0.0
O12 O-2 0.248 0.272 0.2726 1 0.0
O10 O-2 0.3333 0.6667 0.2232 1 0.0
O3 O-2 0 0 -0.0734 1 0.0
O9 O-2 0 0 0.1772 1 0.0
Ga3 Ga+3 0.3333 0.6667 0.1451 0.25 0.0
O4 O-2 0.3333 0.6667 -0.0277 1 0.0
O7 O-2 0.277 0.383 0.1198 1 0.0
O6 O-2 0.048 0.284 0.0247 1 0.0
Li4 Li+1 0 0 0.2493 0.25 0.0
O2 O-2 0.6667 0.3333 -0.0948 1 0.0
O5 O-2 0.6667 0.3333 0.0151 1 0.0
Ga4 Ga+3 0 0 0.2493 0.75 0.0
O11 O-2 0.6667 0.3333 0.2442 1 0.0
Li3 Li+1 0.3333 0.6667 0.1451 0.75 0.0
O8 O-2 0.6667 0.3333 0.1381 1 0.0
Li1 Li+1 0.3333 0.6667 -0.1014 0.5 0.0
